data_7707525
loop_
_publ_author_name
'Wolf, Silke'
'Liebertseder, Mareike'
'Feldmann, Claus'

_publ_section_title
;
 Synthesis, structure, and photoluminesence of the chloridoaluminates
 [BMIm][Sn(AlCl<sub>4</sub>)<sub>3</sub>],
 [BMPyr][Sn(AlCl<sub>4</sub>)<sub>3</sub>], and
 [BMIm][Pb(AlCl<sub>4</sub>)<sub>3</sub>].
;
_journal_issue 24
_journal_name_full 'Dalton transactions (Cambridge, England : 2003)'
_journal_page_first 8549
_journal_page_last 8557
_journal_paper_doi 10.1039/d0dt03766d
_journal_volume 50
_journal_year 2021
_chemical_formula_moiety 'Sn, 3(Al Cl4), C8 H15 N2'
_chemical_formula_sum 'C8 H15 Al3 Cl12 N2 Sn'
_chemical_formula_weight 764.25
_space_group_crystal_system monoclinic
_space_group_IT_number 15
_space_group_name_Hall '-C 2yc'
_space_group_name_H-M_alt 'C 1 2/c 1'
_atom_sites_solution_hydrogens geom
_atom_sites_solution_primary direct
_audit_creation_date 2020-04-30
_audit_creation_method
;
Olex2 1.3
(compiled 2020.02.04 svn.rd84adfe8 for OlexSys, GUI svn.r6032)
;
_audit_update_record
;
2020-10-29 deposited with the CCDC.	2021-05-27 downloaded from the CCDC.
;
_cell_angle_alpha 90
_cell_angle_beta 100.182(12)
_cell_angle_gamma 90
_cell_formula_units_Z 4
_cell_length_a 15.063(3)
_cell_length_b 15.569(2)
_cell_length_c 11.9859(17)
_cell_measurement_reflns_used 3538
_cell_measurement_temperature 200(2)
_cell_measurement_theta_max 58.8
_cell_measurement_theta_min 3.79
_cell_volume 2766.6(8)
_computing_molecular_graphics 'Olex2 1.3 (Dolomanov et al., 2009)'
_computing_publication_material 'Olex2 1.3 (Dolomanov et al., 2009)'
_computing_structure_refinement 'SHELXL 2018/3 (Sheldrick, 2015)'
_computing_structure_solution 'SHELXS  (Sheldrick, 2008)'
_diffrn_ambient_temperature 200(2)
_diffrn_measured_fraction_theta_full 0.999
_diffrn_measured_fraction_theta_max 0.985
_diffrn_measurement_device_type 'STOE IPDS2'
_diffrn_radiation_type MoK\a
_diffrn_radiation_wavelength 0.71073
_diffrn_reflns_av_R_equivalents 0.0907
_diffrn_reflns_av_unetI/netI 0.0549
_diffrn_reflns_Laue_measured_fraction_full 0.999
_diffrn_reflns_Laue_measured_fraction_max 0.985
_diffrn_reflns_limit_h_max 20
_diffrn_reflns_limit_h_min -20
_diffrn_reflns_limit_k_max 21
_diffrn_reflns_limit_k_min -21
_diffrn_reflns_limit_l_max 16
_diffrn_reflns_limit_l_min -14
_diffrn_reflns_number 10461
_diffrn_reflns_point_group_measured_fraction_full 0.999
_diffrn_reflns_point_group_measured_fraction_max 0.985
_diffrn_reflns_theta_full 25.000
_diffrn_reflns_theta_max 29.412
_diffrn_reflns_theta_min 1.897
_exptl_absorpt_coefficient_mu 2.179
_exptl_absorpt_correction_T_max 1.232
_exptl_absorpt_correction_T_min 0.561
_exptl_absorpt_correction_type multi-scan
_exptl_absorpt_process_details
;
STOE LANA, absorption correction by scaling of reflection intensities.
J. Koziskova, F. Hahn, J. Richter, J. Kozisek, "Comparison of different
absorption corrections on the model structure of tetrakis(\m~2~-acetato)-
diaqua-di-copper(II)", Acta Chimica Slovaca, vol. 9, no. 2, 2016, pp. 136 - 140.
;
_exptl_crystal_colour colorless
_exptl_crystal_density_diffrn 1.835
_exptl_crystal_description plate
_exptl_crystal_F_000 1480
_exptl_crystal_size_max 0.2
_exptl_crystal_size_mid 0.15
_exptl_crystal_size_min 0.05
_refine_diff_density_max 0.626
_refine_diff_density_min -0.877
_refine_diff_density_rms 0.102
_refine_ls_extinction_coef 0.00179(18)
_refine_ls_extinction_expression Fc^*^=kFc[1+0.001xFc^2^\l^3^/sin(2\q)]^-1/4^
_refine_ls_extinction_method 'SHELXL-2018/3 (Sheldrick 2018)'
_refine_ls_goodness_of_fit_ref 1.021
_refine_ls_hydrogen_treatment constr
_refine_ls_matrix_type full
_refine_ls_number_parameters 167
_refine_ls_number_reflns 3758
_refine_ls_number_restraints 60
_refine_ls_restrained_S_all 1.030
_refine_ls_R_factor_all 0.0478
_refine_ls_R_factor_gt 0.0350
_refine_ls_shift/su_max 0.001
_refine_ls_shift/su_mean 0.000
_refine_ls_structure_factor_coef Fsqd
_refine_ls_weighting_details 'w=1/[\s^2^(Fo^2^)+(0.0435P)^2^] where P=(Fo^2^+2Fc^2^)/3'
_refine_ls_weighting_scheme calc
_refine_ls_wR_factor_gt 0.0743
_refine_ls_wR_factor_ref 0.0833
_reflns_Friedel_coverage 0.000
_reflns_number_gt 2703
_reflns_number_total 3758
_reflns_threshold_expression 'I > 2\s(I)'
_cod_data_source_file d0dt03766d2.cif
_cod_data_source_block '[BMIm][Sn(AlCl4)3]'
_cod_depositor_comments 'Adding full bibliography for 7707523--7707525.cif.'
_cod_original_cell_volume 2766.5(7)
_cod_database_code 7707525
_shelx_shelxl_version_number 2018/3
_shelx_space_group_comment
;
The symmetry employed for this shelxl refinement is uniquely defined
by the following loop, which should always be used as a source of
symmetry information in preference to the above space-group names.
They are only intended as comments.
;
_olex2_refinement_description
;
1. Fixed Uiso
 At 1.2 times of:
  All C(H) groups, All C(H,H) groups
 At 1.5 times of:
  All C(H,H,H) groups
2. Uiso/Uaniso restraints and constraints
N1 \\sim N2 \\sim C1 \\sim C2 \\sim C3 \\sim C4 \\sim C5 \\sim C6 \\sim C7
\\sim C8: within 1.7A with sigma of 0.02 and sigma for terminal atoms of 0.08
within 1.7A
All non-hydrogen atoms have similar U: within 1.7A with sigma of 0.01 and sigma
for terminal atoms of 0.08 within 1.7A
3. Others
 Fixed Sof: N1(0.5) N2(0.5) C1(0.5) H1A(0.5) H1B(0.5) H1C(0.5) C2(0.5) H2(0.5)
 C3(0.5) H3(0.5) C4(0.5) H4(0.5) C5(0.5) H5A(0.5) H5B(0.5) C6(0.5) H6A(0.5)
 H6B(0.5) C7(0.5) H7A(0.5) H7B(0.5) C8(0.5) H8A(0.5) H8B(0.5) H8C(0.5)
4.a Secondary CH2 refined with riding coordinates:
 C5(H5A,H5B), C6(H6A,H6B), C7(H7A,H7B)
4.b Aromatic/amide H refined with riding coordinates:
 C2(H2), C3(H3), C4(H4)
4.c Idealised Me refined as rotating group:
 C1(H1A,H1B,H1C), C8(H8A,H8B,H8C)
;
_olex2_submission_special_instructions 'No special instructions were received'

loop_
_space_group_symop_operation_xyz
'x, y, z'
'-x, y, -z+1/2'
'x+1/2, y+1/2, z'
'-x+1/2, y+1/2, -z+1/2'
'-x, -y, -z'
'x, -y, z-1/2'
'-x+1/2, -y+1/2, -z'
'x+1/2, -y+1/2, z-1/2'

loop_
_atom_site_label
_atom_site_type_symbol
_atom_site_fract_x
_atom_site_fract_y
_atom_site_fract_z
_atom_site_U_iso_or_equiv
_atom_site_adp_type
_atom_site_occupancy
_atom_site_site_symmetry_order
_atom_site_calc_flag
_atom_site_refinement_flags_posn
_atom_site_refinement_flags_adp
_atom_site_refinement_flags_occupancy
_atom_site_disorder_assembly
_atom_site_disorder_group
Sn1 Sn 0.000000 0.07587(2) 0.250000 0.05524(10) Uani 1 2 d S T P . .
Cl1 Cl -0.09943(7) 0.39025(6) 0.15247(9) 0.0927(3) Uani 1 1 d . . . . .
Cl2 Cl 0.05885(6) 0.22815(5) 0.14468(7) 0.07270(19) Uani 1 1 d . . . . .
Al1 Al 0.000000 0.31615(7) 0.250000 0.0605(3) Uani 1 2 d S T P . .
Cl3 Cl 0.16910(5) 0.01987(5) 0.16642(5) 0.06963(19) Uani 1 1 d . . . . .
Cl4 Cl 0.29264(5) 0.07025(6) -0.04271(8) 0.0854(3) Uani 1 1 d . . . . .
Cl5 Cl 0.15452(5) -0.11261(4) -0.06847(5) 0.06359(17) Uani 1 1 d . . . . .
Cl6 Cl 0.05678(5) 0.08126(4) -0.09997(6) 0.06537(17) Uani 1 1 d . . . . .
Al2 Al 0.17281(5) 0.01748(5) -0.00990(6) 0.05288(17) Uani 1 1 d . . . . .
N1 N 0.3694(8) 0.2123(11) 0.2884(11) 0.092(3) Uani 0.5 1 d . U P A -1
N2 N 0.4623(3) 0.1314(3) 0.2126(5) 0.0722(11) Uani 0.5 1 d . U P A -1
C1 C 0.2911(6) 0.2666(9) 0.2726(14) 0.100(4) Uani 0.5 1 d . U P A -1
H1A H 0.309593 0.325672 0.277548 0.150 Uiso 0.5 1 calc R U P A -1
H1B H 0.256063 0.254558 0.330388 0.150 Uiso 0.5 1 calc R U P A -1
H1C H 0.255272 0.255830 0.199433 0.150 Uiso 0.5 1 calc R U P A -1
C2 C 0.4061(4) 0.1950(4) 0.1880(6) 0.0718(14) Uani 0.5 1 d . U P A -1
H2 H 0.392452 0.223552 0.118973 0.086 Uiso 0.5 1 calc R U P A -1
C3 C 0.3952(8) 0.1519(7) 0.3565(8) 0.091(2) Uani 0.5 1 d . U P A -1
H3 H 0.377637 0.144922 0.426546 0.110 Uiso 0.5 1 calc R U P A -1
C4 C 0.4515(8) 0.0990(8) 0.3146(10) 0.088(2) Uani 0.5 1 d . U P A -1
H4 H 0.478051 0.049473 0.348839 0.106 Uiso 0.5 1 calc R U P A -1
C5 C 0.5228(7) 0.1047(8) 0.1404(10) 0.090(3) Uani 0.5 1 d . U P A -1
H5A H 0.507398 0.133557 0.067820 0.108 Uiso 0.5 1 calc R U P A -1
H5B H 0.516525 0.043342 0.127244 0.108 Uiso 0.5 1 calc R U P A -1
C6 C 0.6201(7) 0.1253(7) 0.1929(11) 0.101(3) Uani 0.5 1 d . U P A -1
H6A H 0.639436 0.080832 0.248624 0.121 Uiso 0.5 1 calc R U P A -1
H6B H 0.655448 0.117951 0.133400 0.121 Uiso 0.5 1 calc R U P A -1
C7 C 0.6468(11) 0.2047(12) 0.2462(13) 0.088(4) Uani 0.5 1 d . U P A -1
H7A H 0.594697 0.226848 0.274158 0.106 Uiso 0.5 1 calc R U P A -1
H7B H 0.691688 0.191234 0.312494 0.106 Uiso 0.5 1 calc R U P A -1
C8 C 0.6808(15) 0.2715(13) 0.193(2) 0.196(11) Uani 0.5 1 d . U P A -1
H8A H 0.657311 0.269091 0.113006 0.294 Uiso 0.5 1 calc R U P A -1
H8B H 0.745416 0.267576 0.204874 0.294 Uiso 0.5 1 calc R U P A -1
H8C H 0.663584 0.324900 0.222989 0.294 Uiso 0.5 1 calc R U P A -1

loop_
_atom_site_aniso_label
_atom_site_aniso_U_11
_atom_site_aniso_U_22
_atom_site_aniso_U_33
_atom_site_aniso_U_23
_atom_site_aniso_U_13
_atom_site_aniso_U_12
Sn1 0.06628(16) 0.05086(14) 0.04606(15) 0.000 0.00303(10) 0.000
Cl1 0.0985(6) 0.0789(5) 0.0944(6) 0.0208(4) 0.0000(5) 0.0166(4)
Cl2 0.0958(5) 0.0574(3) 0.0711(4) -0.0042(3) 0.0317(4) -0.0060(3)
Al1 0.0752(6) 0.0462(5) 0.0586(6) 0.000 0.0077(5) 0.000
Cl3 0.0684(4) 0.0980(5) 0.0417(3) -0.0063(3) 0.0076(3) 0.0119(3)
Cl4 0.0661(4) 0.1117(7) 0.0784(5) 0.0062(4) 0.0129(3) -0.0216(4)
Cl5 0.0741(4) 0.0610(4) 0.0524(3) -0.0028(3) 0.0025(3) 0.0076(3)
Cl6 0.0675(3) 0.0633(4) 0.0599(4) -0.0045(3) -0.0035(3) 0.0085(3)
Al2 0.0531(3) 0.0637(4) 0.0410(3) -0.0034(3) 0.0061(3) -0.0020(3)
N1 0.083(5) 0.102(6) 0.099(6) 0.026(5) 0.038(4) 0.022(4)
N2 0.082(3) 0.066(2) 0.072(3) 0.005(2) 0.021(2) 0.001(2)
C1 0.059(4) 0.101(9) 0.141(11) 0.020(8) 0.019(4) 0.019(4)
C2 0.080(3) 0.075(3) 0.062(3) 0.005(3) 0.015(3) 0.002(3)
C3 0.093(5) 0.111(6) 0.075(5) 0.028(4) 0.028(4) 0.012(4)
C4 0.086(5) 0.090(4) 0.094(5) 0.029(4) 0.029(4) 0.013(4)
C5 0.088(5) 0.085(4) 0.097(6) -0.007(5) 0.021(4) 0.010(4)
C6 0.086(5) 0.096(5) 0.124(7) -0.024(5) 0.027(5) 0.006(4)
C7 0.078(5) 0.086(5) 0.099(8) -0.006(6) 0.008(5) 0.011(4)
C8 0.31(3) 0.110(11) 0.21(2) 0.086(13) 0.162(19) 0.078(15)

loop_
_atom_type_symbol
_atom_type_description
_atom_type_scat_dispersion_real
_atom_type_scat_dispersion_imag
_atom_type_scat_source
C C 0.0033 0.0016 'International Tables Vol C Tables 4.2.6.8 and 6.1.1.4'
H H 0.0000 0.0000 'International Tables Vol C Tables 4.2.6.8 and 6.1.1.4'
Al Al 0.0645 0.0514 'International Tables Vol C Tables 4.2.6.8 and 6.1.1.4'
Cl Cl 0.1484 0.1585 'International Tables Vol C Tables 4.2.6.8 and 6.1.1.4'
N N 0.0061 0.0033 'International Tables Vol C Tables 4.2.6.8 and 6.1.1.4'
Sn Sn -0.6537 1.4246 'International Tables Vol C Tables 4.2.6.8 and 6.1.1.4'

loop_
_geom_angle_atom_site_label_1
_geom_angle_atom_site_label_2
_geom_angle_atom_site_label_3
_geom_angle
_geom_angle_site_symmetry_1
_geom_angle_site_symmetry_3
_geom_angle_publ_flag
Cl1 Al1 Cl1 112.58(8) 2 . ?
Cl1 Al1 Cl2 110.68(4) . . ?
Cl1 Al1 Cl2 110.60(4) . 2 ?
Cl1 Al1 Cl2 110.60(4) 2 . ?
Cl1 Al1 Cl2 110.68(4) 2 2 ?
Cl2 Al1 Cl2 101.13(6) . 2 ?
Cl3 Al2 Cl5 108.52(4) . . ?
Cl3 Al2 Cl6 109.42(4) . . ?
Cl4 Al2 Cl3 110.92(5) . . ?
Cl4 Al2 Cl5 112.09(5) . . ?
Cl4 Al2 Cl6 112.41(5) . . ?
Cl6 Al2 Cl5 103.17(4) . . ?
C2 N1 C1 115.4(11) . . ?
C3 N1 C1 132.6(13) . . ?
C3 N1 C2 106.4(11) . . ?
C2 N2 C4 108.1(7) . . ?
C2 N2 C5 123.0(7) . . ?
C4 N2 C5 129.0(6) . . ?
N1 C1 H1A 109.5 . . ?
N1 C1 H1B 109.5 . . ?
N1 C1 H1C 109.5 . . ?
H1A C1 H1B 109.5 . . ?
H1A C1 H1C 109.5 . . ?
H1B C1 H1C 109.5 . . ?
N1 C2 H2 126.7 . . ?
N2 C2 N1 106.5(7) . . ?
N2 C2 H2 126.7 . . ?
N1 C3 H3 124.5 . . ?
N1 C3 C4 111.0(10) . . ?
C4 C3 H3 124.5 . . ?
N2 C4 H4 126.5 . . ?
C3 C4 N2 107.0(9) . . ?
C3 C4 H4 126.5 . . ?
N2 C5 H5A 109.4 . . ?
N2 C5 H5B 109.4 . . ?
N2 C5 C6 111.0(10) . . ?
H5A C5 H5B 108.0 . . ?
C6 C5 H5A 109.4 . . ?
C6 C5 H5B 109.4 . . ?
C5 C6 H6A 106.5 . . ?
C5 C6 H6B 106.5 . . ?
H6A C6 H6B 106.5 . . ?
C7 C6 C5 123.1(10) . . ?
C7 C6 H6A 106.5 . . ?
C7 C6 H6B 106.5 . . ?
C6 C7 H7A 106.4 . . ?
C6 C7 H7B 106.4 . . ?
H7A C7 H7B 106.5 . . ?
C8 C7 C6 123.6(18) . . ?
C8 C7 H7A 106.4 . . ?
C8 C7 H7B 106.4 . . ?
C7 C8 H8A 109.5 . . ?
C7 C8 H8B 109.5 . . ?
C7 C8 H8C 109.5 . . ?
H8A C8 H8B 109.5 . . ?
H8A C8 H8C 109.5 . . ?
H8B C8 H8C 109.5 . . ?

loop_
_geom_bond_atom_site_label_1
_geom_bond_atom_site_label_2
_geom_bond_distance
_geom_bond_site_symmetry_2
_geom_bond_publ_flag
Cl1 Al1 2.0788(11) . ?
Cl2 Al1 2.1569(10) . ?
Cl3 Al2 2.1243(10) . ?
Cl4 Al2 2.0830(11) . ?
Cl5 Al2 2.1454(11) . ?
Cl6 Al2 2.1304(10) . ?
N1 C1 1.436(16) . ?
N1 C2 1.436(15) . ?
N1 C3 1.261(15) . ?
N2 C2 1.301(8) . ?
N2 C4 1.359(12) . ?
N2 C5 1.425(13) . ?
C1 H1A 0.9600 . ?
C1 H1B 0.9600 . ?
C1 H1C 0.9600 . ?
C2 H2 0.9300 . ?
C3 H3 0.9300 . ?
C3 C4 1.341(17) . ?
C4 H4 0.9300 . ?
C5 H5A 0.9700 . ?
C5 H5B 0.9700 . ?
C5 C6 1.524(16) . ?
C6 H6A 0.9700 . ?
C6 H6B 0.9700 . ?
C6 C7 1.42(2) . ?
C7 H7A 0.9700 . ?
C7 H7B 0.9700 . ?
C7 C8 1.37(3) . ?
C8 H8A 0.9600 . ?
C8 H8B 0.9600 . ?
C8 H8C 0.9600 . ?

loop_
_geom_torsion_atom_site_label_1
_geom_torsion_atom_site_label_2
_geom_torsion_atom_site_label_3
_geom_torsion_atom_site_label_4
_geom_torsion
_geom_torsion_site_symmetry_1
_geom_torsion_site_symmetry_2
_geom_torsion_site_symmetry_3
_geom_torsion_site_symmetry_4
_geom_torsion_publ_flag
N1 C3 C4 N2 1.5(15) . . . . ?
N2 C5 C6 C7 -43.9(17) . . . . ?
C1 N1 C2 N2 -166.3(11) . . . . ?
C1 N1 C3 C4 156.0(16) . . . . ?
C2 N1 C3 C4 4.6(15) . . . . ?
C2 N2 C4 C3 -7.6(12) . . . . ?
C2 N2 C5 C6 110.8(10) . . . . ?
C3 N1 C2 N2 -9.3(12) . . . . ?
C4 N2 C2 N1 10.1(11) . . . . ?
C4 N2 C5 C6 -69.0(12) . . . . ?
C5 N2 C2 N1 -169.7(10) . . . . ?
C5 N2 C4 C3 172.3(10) . . . . ?
C5 C6 C7 C8 -96(2) . . . . ?
